data_4068313
loop_
_publ_author_name
'Liu, Zhongqiang'
'Stern, Charlotte L.'
'Lambert, Joseph B.'

_publ_section_title
;
 Metal-Organic Frameworks from Dipodal and Tripodal Silicon-Centered
 Tetrahedral Ligands
;
_journal_issue 1
_journal_name_full Organometallics
_journal_page_first 84
_journal_paper_doi 10.1021/om800678g
_journal_volume 28
_journal_year 2009
_chemical_formula_sum 'C44.25 H27 N1.25 O9.75 Si1.5 Zn2'
_chemical_formula_weight 905.05
_chemical_name_systematic
; 
 ? 
;
_space_group_IT_number 15
_symmetry_cell_setting monoclinic
_symmetry_space_group_name_Hall '-C 2yc'
_symmetry_space_group_name_H-M 'C 1 2/c 1'
_atom_sites_solution_hydrogens geom
_atom_sites_solution_primary direct
_atom_sites_solution_secondary difmap
_audit_creation_method SHELXL-97
_cell_angle_alpha 90.00
_cell_angle_beta 109.4640(10)
_cell_angle_gamma 90.00
_cell_formula_units_Z 8
_cell_length_a 33.439(3)
_cell_length_b 9.6788(7)
_cell_length_c 32.306(3)
_cell_measurement_reflns_used 6248
_cell_measurement_temperature 153(2)
_cell_measurement_theta_max 28.58
_cell_measurement_theta_min 2.36
_cell_volume 9858.3(15)
_computing_cell_refinement 'Bruker SMART'
_computing_data_collection 'Bruker SMART'
_computing_data_reduction 'Bruker SAINT'
_computing_molecular_graphics 'Bruker SHELXTL'
_computing_publication_material 'Bruker SHELXTL'
_computing_structure_refinement 'SHELXL-97 (Sheldrick, 1997)'
_computing_structure_solution 'SHELXS-97 (Sheldrick, 1990)'
_diffrn_ambient_temperature 153(2)
_diffrn_measured_fraction_theta_full 0.924
_diffrn_measured_fraction_theta_max 0.924
_diffrn_measurement_device_type 'CCD area detector'
_diffrn_measurement_method 'omega scans'
_diffrn_radiation_monochromator graphite
_diffrn_radiation_source 'fine-focus sealed tube'
_diffrn_radiation_type MoK\a
_diffrn_radiation_wavelength 0.71073
_diffrn_reflns_av_R_equivalents 0.0695
_diffrn_reflns_av_sigmaI/netI 0.0774
_diffrn_reflns_limit_h_max 43
_diffrn_reflns_limit_h_min -43
_diffrn_reflns_limit_k_max 12
_diffrn_reflns_limit_k_min -13
_diffrn_reflns_limit_l_max 41
_diffrn_reflns_limit_l_min -43
_diffrn_reflns_number 43082
_diffrn_reflns_theta_full 28.85
_diffrn_reflns_theta_max 28.85
_diffrn_reflns_theta_min 1.34
_exptl_absorpt_coefficient_mu 1.059
_exptl_absorpt_correction_T_max 0.9296
_exptl_absorpt_correction_T_min 0.6917
_exptl_absorpt_correction_type numerical
_exptl_absorpt_process_details face-indexed
_exptl_crystal_colour colorless
_exptl_crystal_density_diffrn 1.220
_exptl_crystal_density_method 'not measured'
_exptl_crystal_description plate
_exptl_crystal_F_000 3682
_exptl_crystal_size_max 0.484
_exptl_crystal_size_mid 0.176
_exptl_crystal_size_min 0.072
_refine_diff_density_max 1.527
_refine_diff_density_min -1.422
_refine_diff_density_rms 0.140
_refine_ls_extinction_method none
_refine_ls_goodness_of_fit_ref 1.037
_refine_ls_hydrogen_treatment constr
_refine_ls_matrix_type full
_refine_ls_number_parameters 558
_refine_ls_number_reflns 11931
_refine_ls_number_restraints 0
_refine_ls_restrained_S_all 1.037
_refine_ls_R_factor_all 0.1240
_refine_ls_R_factor_gt 0.0713
_refine_ls_shift/su_max 0.004
_refine_ls_shift/su_mean 0.000
_refine_ls_structure_factor_coef Fsqd
_refine_ls_weighting_details 'calc w=1/[\s^2^(Fo^2^)+(0.1366P)^2^+21.3209P] where P=(Fo^2^+2Fc^2^)/3'
_refine_ls_weighting_scheme calc
_refine_ls_wR_factor_gt 0.2097
_refine_ls_wR_factor_ref 0.2405
_reflns_number_gt 7148
_reflns_number_total 11931
_reflns_threshold_expression >2sigma(I)
_cod_data_source_file om800678g_si_002.cif
_cod_data_source_block s94o
_cod_depositor_comments
;
The following automatic conversions were performed:

'_symmetry_cell_setting' value 'Monoclinic' changed to 'monoclinic'
according to /home/saulius/struct/CIF-dictionaries/cif_core.dic
dictionary named 'cif_core.dic' version 2.4.2 from 2011-04-26.

Automatic conversion script
Id: cif_fix_values 1715 2011-07-08 13:25:40Z adriana 
;
_cod_original_cell_volume 9858.3(13)
_cod_original_sg_symbol_H-M C2/c
_cod_original_formula_sum 'C44.25 H27 N1.25 O9.75 Si1.50 Zn2'
_cod_database_code 4068313

loop_
_symmetry_equiv_pos_as_xyz
'x, y, z'
'-x, y, -z+1/2'
'x+1/2, y+1/2, z'
'-x+1/2, y+1/2, -z+1/2'
'-x, -y, -z'
'x, -y, z-1/2'
'-x+1/2, -y+1/2, -z'
'x+1/2, -y+1/2, z-1/2'

loop_
_atom_site_label
_atom_site_type_symbol
_atom_site_fract_x
_atom_site_fract_y
_atom_site_fract_z
_atom_site_U_iso_or_equiv
_atom_site_adp_type
_atom_site_occupancy
_atom_site_symmetry_multiplicity
_atom_site_calc_flag
_atom_site_refinement_flags
_atom_site_disorder_assembly
_atom_site_disorder_group
Zn1 Zn 0.467814(17) -0.12681(5) 0.98821(2) 0.02782(17) Uani 1 1 d . . .
Zn2 Zn 0.061025(18) 0.38999(5) 0.96234(2) 0.02887(18) Uani 1 1 d . . .
Si1 Si 0.19150(5) -0.26816(15) 0.89215(6) 0.0364(4) Uani 1 1 d . . .
Si2 Si 0.0000 1.0012(2) 0.7500 0.0367(5) Uani 1 2 d S . .
O1 O 0.47156(12) -0.3407(4) 0.97752(14) 0.0387(9) Uani 1 1 d . . .
O2 O 0.40310(11) -0.1293(4) 0.96874(13) 0.0365(9) Uani 1 1 d . . .
O3 O 0.38138(11) 0.0540(4) 0.99856(13) 0.0384(9) Uani 1 1 d . . .
O4 O 0.06455(12) 0.2162(3) 0.93494(13) 0.0377(9) Uani 1 1 d . . .
O5 O 0.04982(13) 0.0537(4) 0.97661(16) 0.0483(11) Uani 1 1 d . . .
O6 O 0.03178(10) 0.4063(3) 1.00446(12) 0.0302(8) Uani 1 1 d . . .
O7 O 0.05097(11) 0.5195(4) 0.91396(13) 0.0372(9) Uani 1 1 d . . .
O8 O 0.02351(12) 0.6795(4) 0.94690(12) 0.0357(8) Uani 1 1 d . . .
C1 C 0.24563(17) -0.1902(6) 0.9146(2) 0.0418(14) Uani 1 1 d . . .
C2 C 0.27860(19) -0.2396(8) 0.9009(3) 0.061(2) Uani 1 1 d . . .
H2 H 0.2722 -0.3058 0.8779 0.073 Uiso 1 1 calc R . .
C3 C 0.32024(18) -0.1952(7) 0.9197(2) 0.0535(18) Uani 1 1 d . . .
H3 H 0.3420 -0.2330 0.9103 0.064 Uiso 1 1 calc R . .
C4 C 0.32979(16) -0.0945(5) 0.9526(2) 0.0354(12) Uani 1 1 d . . .
C5 C 0.29747(16) -0.0403(5) 0.9658(2) 0.0379(13) Uani 1 1 d . . .
H5 H 0.3035 0.0304 0.9874 0.045 Uiso 1 1 calc R . .
C6 C 0.25619(16) -0.0898(5) 0.9472(2) 0.0381(13) Uani 1 1 d . . .
H6 H 0.2346 -0.0537 0.9571 0.046 Uiso 1 1 calc R . .
C7 C 0.37508(16) -0.0521(5) 0.97476(19) 0.0321(11) Uani 1 1 d . . .
C8 C 0.19355(17) -0.4496(5) 0.9133(2) 0.0396(13) Uani 1 1 d . . .
C9 C 0.15574(18) -0.5200(6) 0.9100(2) 0.0421(14) Uani 1 1 d . . .
H9 H 0.1294 -0.4727 0.8987 0.051 Uiso 1 1 calc R . .
C10 C 0.1560(2) -0.6551(6) 0.9227(2) 0.0541(18) Uani 1 1 d . . .
H10 H 0.1300 -0.6998 0.9200 0.065 Uiso 1 1 calc R . .
C11 C 0.1928(3) -0.7259(7) 0.9390(3) 0.073(2) Uani 1 1 d . . .
H11 H 0.1927 -0.8199 0.9474 0.088 Uiso 1 1 calc R . .
C12 C 0.2314(3) -0.6585(8) 0.9433(4) 0.082(3) Uani 1 1 d . . .
H12 H 0.2575 -0.7067 0.9547 0.098 Uiso 1 1 calc R . .
C13 C 0.2308(2) -0.5232(7) 0.9310(3) 0.062(2) Uani 1 1 d . . .
H13 H 0.2570 -0.4781 0.9348 0.074 Uiso 1 1 calc R . .
C14 C 0.1740(2) -0.2671(6) 0.8304(2) 0.0493(16) Uani 1 1 d . . .
C15 C 0.1905(3) -0.1848(10) 0.8049(3) 0.092(3) Uani 1 1 d . . .
H15 H 0.2126 -0.1227 0.8198 0.110 Uiso 1 1 calc R . .
C16 C 0.1777(4) -0.1860(13) 0.7606(4) 0.105(4) Uani 1 1 d . . .
H16 H 0.1929 -0.1353 0.7455 0.126 Uiso 1 1 calc R . .
C17 C 0.1431(4) -0.2595(14) 0.7379(4) 0.111(4) Uani 1 1 d . . .
H17 H 0.1339 -0.2636 0.7067 0.134 Uiso 1 1 calc R . .
C18 C 0.1214(4) -0.3288(17) 0.7613(4) 0.141(6) Uani 1 1 d . . .
H18 H 0.0949 -0.3711 0.7461 0.169 Uiso 1 1 calc R . .
C19 C 0.1377(3) -0.3372(13) 0.8065(3) 0.108(4) Uani 1 1 d . . .
H19 H 0.1236 -0.3928 0.8215 0.130 Uiso 1 1 calc R . .
C20 C 0.15179(16) -0.1654(5) 0.90906(19) 0.0326(12) Uani 1 1 d . . .
C21 C 0.14423(16) -0.1905(5) 0.9483(2) 0.0367(12) Uani 1 1 d . . .
H21 H 0.1590 -0.2637 0.9667 0.044 Uiso 1 1 calc R . .
C22 C 0.11566(17) -0.1114(5) 0.9613(2) 0.0360(12) Uani 1 1 d . . .
H22 H 0.1100 -0.1333 0.9875 0.043 Uiso 1 1 calc R . .
C23 C 0.09576(15) -0.0016(5) 0.93592(19) 0.0304(11) Uani 1 1 d . . .
C24 C 0.10266(17) 0.0255(5) 0.89688(19) 0.0353(12) Uani 1 1 d . . .
H24 H 0.0886 0.1010 0.8792 0.042 Uiso 1 1 calc R . .
C25 C 0.12995(17) -0.0566(5) 0.88329(19) 0.0359(12) Uani 1 1 d . . .
H25 H 0.1338 -0.0382 0.8560 0.043 Uiso 1 1 calc R . .
C26 C 0.06756(16) 0.0936(5) 0.95075(19) 0.0330(12) Uani 1 1 d . . .
C27 C 0.00610(18) 0.8882(5) 0.79870(19) 0.0366(12) Uani 1 1 d . . .
C28 C -0.00587(19) 0.9277(6) 0.83450(19) 0.0401(13) Uani 1 1 d . . .
H28 H -0.0206 1.0125 0.8331 0.048 Uiso 1 1 calc R . .
C29 C 0.00299(17) 0.8479(6) 0.87163(18) 0.0352(12) Uani 1 1 d . . .
H29 H -0.0055 0.8790 0.8954 0.042 Uiso 1 1 calc R . .
C30 C 0.02374(16) 0.7244(5) 0.87513(17) 0.0313(11) Uani 1 1 d . . .
C31 C 0.0368(2) 0.6824(6) 0.8405(2) 0.0550(18) Uani 1 1 d . . .
H31 H 0.0517 0.5978 0.8424 0.066 Uiso 1 1 calc R . .
C32 C 0.0282(2) 0.7639(7) 0.8033(2) 0.0578(19) Uani 1 1 d . . .
H32 H 0.0377 0.7340 0.7801 0.069 Uiso 1 1 calc R . .
C33 C 0.03357(16) 0.6360(5) 0.91492(18) 0.0312(11) Uani 1 1 d . . .
C34 C 0.0482(2) 1.1120(6) 0.7634(2) 0.0474(15) Uani 1 1 d . . .
C35 C 0.0504(3) 1.2351(8) 0.7861(3) 0.081(3) Uani 1 1 d . . .
H35 H 0.0255 1.2659 0.7913 0.097 Uiso 1 1 calc R . .
C36 C 0.0860(4) 1.3146(11) 0.8014(4) 0.107(4) Uani 1 1 d . . .
H36 H 0.0857 1.3987 0.8165 0.128 Uiso 1 1 calc R . .
C37 C 0.1210(4) 1.2717(12) 0.7949(4) 0.116(4) Uani 1 1 d . . .
H37 H 0.1462 1.3249 0.8059 0.139 Uiso 1 1 calc R . .
C38 C 0.1215(3) 1.1506(11) 0.7722(4) 0.094(3) Uani 1 1 d . . .
H38 H 0.1466 1.1218 0.7671 0.113 Uiso 1 1 calc R . .
C39 C 0.0843(2) 1.0708(8) 0.7569(3) 0.063(2) Uani 1 1 d . . .
H39 H 0.0845 0.9867 0.7419 0.075 Uiso 1 1 calc R . .
O9 O 0.46425(18) -0.0992(6) 0.9198(2) 0.0779(19) Uani 1 1 d . . .
N1 N 0.4495(5) -0.085(2) 0.8518(5) 0.103(6) Uani 0.50 1 d P . .
C40 C 0.4411(6) -0.155(3) 0.8853(6) 0.120(10) Uani 0.50 1 d P . .
C41 C 0.4294(8) 0.031(3) 0.8229(7) 0.138(10) Uani 0.50 1 d P . .
C42 C 0.4730(9) -0.1491(17) 0.8418(5) 0.103(9) Uani 0.50 1 d P . .
O10 O 0.4126(3) 0.1699(13) 0.9095(4) 0.069(3) Uani 0.50 1 d P . .
N2 N 0.3868(8) 0.382(2) 0.8983(6) 0.134(9) Uani 0.50 1 d P . .
C43 C 0.4127(5) 0.2553(17) 0.9060(12) 0.145(14) Uani 0.50 1 d P . .
C44 C 0.4058(11) 0.519(3) 0.8858(10) 0.168(15) Uani 0.50 1 d P . .
C45 C 0.3605(11) 0.360(3) 0.9316(12) 0.24(3) Uani 0.50 1 d P . .
O11 O 0.2796 0.1348 0.8391 0.170 Uiso 0.25 1 d P A 1
N3 N 0.2564 0.3737 0.8361 0.124 Uiso 0.25 1 d P A 1
C46 C 0.2539 0.2409 0.8422 0.061 Uiso 0.25 1 d P A 1
C47 C 0.2857 0.4555 0.8275 0.066 Uiso 0.25 1 d P A 1
C48 C 0.2438 0.3006 0.7950 0.023 Uiso 0.25 1 d P A 1
C49 C 0.2367(10) 0.346(3) 0.8152(8) 0.118(15) Uiso 0.25 1 d PG B 2
C50 C 0.2476(9) 0.208(3) 0.8143(7) 0.096(12) Uiso 0.25 1 d PG B 2
C51 C 0.2379(8) 0.139(2) 0.7744(9) 0.088(11) Uiso 0.25 1 d PG B 2
C52 C 0.2173(8) 0.208(3) 0.7354(7) 0.080(10) Uiso 0.25 1 d PG B 2
C53 C 0.2064(9) 0.347(3) 0.7363(8) 0.133(18) Uiso 0.25 1 d PG B 2
C54 C 0.2161(10) 0.416(2) 0.7762(11) 0.106(13) Uiso 0.25 1 d PG B 2

loop_
_atom_site_aniso_label
_atom_site_aniso_U_11
_atom_site_aniso_U_22
_atom_site_aniso_U_33
_atom_site_aniso_U_23
_atom_site_aniso_U_13
_atom_site_aniso_U_12
Zn1 0.0268(3) 0.0176(3) 0.0468(4) 0.0013(2) 0.0226(3) 0.0010(2)
Zn2 0.0300(3) 0.0164(3) 0.0481(4) 0.0017(2) 0.0235(3) 0.0022(2)
Si1 0.0266(7) 0.0287(7) 0.0639(11) -0.0101(7) 0.0282(7) -0.0028(6)
Si2 0.0483(13) 0.0270(10) 0.0354(12) 0.000 0.0147(10) 0.000
O1 0.041(2) 0.0203(17) 0.068(3) -0.0053(17) 0.037(2) -0.0031(15)
O2 0.0271(18) 0.0288(19) 0.057(2) -0.0014(17) 0.0188(17) -0.0003(15)
O3 0.0296(19) 0.031(2) 0.061(3) -0.0036(18) 0.0231(18) -0.0011(15)
O4 0.048(2) 0.0164(16) 0.060(3) 0.0014(16) 0.033(2) 0.0058(15)
O5 0.054(2) 0.0217(18) 0.094(3) 0.005(2) 0.059(3) 0.0066(17)
O6 0.0287(18) 0.0175(15) 0.052(2) 0.0042(15) 0.0239(17) 0.0019(13)
O7 0.039(2) 0.0263(18) 0.055(2) 0.0088(17) 0.0267(19) 0.0048(15)
O8 0.041(2) 0.0259(18) 0.047(2) 0.0072(16) 0.0245(18) 0.0032(16)
C1 0.029(3) 0.034(3) 0.071(4) -0.009(3) 0.029(3) -0.005(2)
C2 0.036(3) 0.071(5) 0.090(5) -0.041(4) 0.040(4) -0.018(3)
C3 0.032(3) 0.062(4) 0.079(5) -0.030(4) 0.036(3) -0.015(3)
C4 0.028(3) 0.026(3) 0.057(4) -0.001(2) 0.021(3) -0.005(2)
C5 0.033(3) 0.025(3) 0.062(4) -0.002(2) 0.025(3) 0.001(2)
C6 0.025(3) 0.031(3) 0.063(4) -0.003(3) 0.020(3) 0.006(2)
C7 0.027(2) 0.024(2) 0.051(3) 0.001(2) 0.021(2) -0.001(2)
C8 0.036(3) 0.025(3) 0.066(4) -0.011(3) 0.030(3) -0.003(2)
C9 0.035(3) 0.036(3) 0.064(4) -0.015(3) 0.027(3) -0.006(2)
C10 0.058(4) 0.034(3) 0.088(5) -0.004(3) 0.049(4) -0.005(3)
C11 0.084(6) 0.027(3) 0.128(7) 0.000(4) 0.060(5) 0.006(3)
C12 0.061(5) 0.039(4) 0.151(9) 0.008(5) 0.045(5) 0.021(4)
C13 0.040(3) 0.036(3) 0.121(7) -0.004(4) 0.042(4) 0.003(3)
C14 0.049(4) 0.034(3) 0.076(5) -0.012(3) 0.036(3) 0.003(3)
C15 0.112(8) 0.095(7) 0.070(6) 0.004(5) 0.034(5) -0.044(6)
C16 0.136(10) 0.119(9) 0.080(7) -0.004(6) 0.063(7) -0.028(8)
C17 0.124(9) 0.143(11) 0.077(7) -0.017(7) 0.047(7) -0.006(8)
C18 0.108(9) 0.238(17) 0.081(8) -0.017(9) 0.037(7) -0.058(10)
C19 0.099(7) 0.157(11) 0.075(7) -0.013(7) 0.036(6) -0.052(7)
C20 0.027(3) 0.024(2) 0.051(3) -0.010(2) 0.018(2) -0.0067(19)
C21 0.031(3) 0.028(3) 0.058(4) 0.003(2) 0.025(3) 0.004(2)
C22 0.034(3) 0.026(3) 0.056(4) 0.004(2) 0.025(3) 0.004(2)
C23 0.023(2) 0.018(2) 0.058(3) -0.005(2) 0.024(2) -0.0056(18)
C24 0.037(3) 0.021(2) 0.055(4) -0.001(2) 0.025(3) 0.005(2)
C25 0.040(3) 0.025(3) 0.050(3) -0.004(2) 0.024(3) 0.000(2)
C26 0.030(3) 0.021(2) 0.056(4) -0.002(2) 0.024(3) -0.0014(19)
C27 0.040(3) 0.028(3) 0.042(3) -0.002(2) 0.013(3) -0.005(2)
C28 0.048(3) 0.029(3) 0.044(3) 0.001(2) 0.016(3) 0.010(2)
C29 0.041(3) 0.033(3) 0.035(3) 0.004(2) 0.016(2) 0.009(2)
C30 0.033(3) 0.025(2) 0.038(3) 0.002(2) 0.016(2) -0.001(2)
C31 0.088(5) 0.034(3) 0.059(4) 0.014(3) 0.045(4) 0.026(3)
C32 0.090(5) 0.043(4) 0.059(4) 0.014(3) 0.049(4) 0.027(3)
C33 0.030(3) 0.022(2) 0.045(3) -0.001(2) 0.018(2) -0.0018(19)
C34 0.065(4) 0.038(3) 0.039(3) 0.002(3) 0.017(3) -0.013(3)
C35 0.117(7) 0.062(5) 0.080(6) -0.030(4) 0.056(5) -0.044(5)
C36 0.103(8) 0.093(7) 0.149(10) -0.059(7) 0.075(7) -0.062(6)
C37 0.122(9) 0.099(8) 0.110(8) -0.017(7) 0.016(7) -0.078(7)
C38 0.059(5) 0.091(7) 0.122(8) -0.001(6) 0.018(5) -0.027(5)
C39 0.051(4) 0.051(4) 0.075(5) -0.004(4) 0.005(4) -0.014(3)
O9 0.082(4) 0.083(4) 0.100(4) -0.065(3) 0.073(3) -0.062(3)
N1 0.087(11) 0.147(16) 0.072(11) 0.064(11) 0.023(9) 0.067(11)
C40 0.083(13) 0.18(2) 0.064(12) 0.060(13) -0.019(10) -0.071(14)
C41 0.114(18) 0.20(3) 0.075(14) -0.020(17) 0.001(13) 0.00(2)
C42 0.24(3) 0.048(9) 0.043(9) -0.029(7) 0.076(13) -0.058(13)
O10 0.052(6) 0.083(8) 0.073(7) 0.056(6) 0.021(5) 0.038(6)
N2 0.140(18) 0.110(15) 0.085(13) -0.047(12) -0.050(12) 0.030(13)
C43 0.039(9) 0.026(8) 0.36(4) -0.049(15) 0.058(15) -0.006(7)
C44 0.28(4) 0.111(18) 0.20(3) 0.093(19) 0.20(3) 0.12(2)
C45 0.19(3) 0.16(3) 0.21(3) -0.13(3) -0.14(3) 0.14(3)

loop_
_atom_type_symbol
_atom_type_description
_atom_type_scat_dispersion_real
_atom_type_scat_dispersion_imag
_atom_type_scat_source
C C 0.0033 0.0016 'International Tables Vol C Tables 4.2.6.8 and 6.1.1.4'
H H 0.0000 0.0000 'International Tables Vol C Tables 4.2.6.8 and 6.1.1.4'
O O 0.0106 0.0060 'International Tables Vol C Tables 4.2.6.8 and 6.1.1.4'
Si Si 0.0817 0.0704 'International Tables Vol C Tables 4.2.6.8 and 6.1.1.4'
Zn Zn 0.2839 1.4301 'International Tables Vol C Tables 4.2.6.8 and 6.1.1.4'
N N 0.0061 0.0033 'International Tables Vol C Tables 4.2.6.8 and 6.1.1.4'

loop_
_geom_angle_atom_site_label_1
_geom_angle_atom_site_label_2
_geom_angle_atom_site_label_3
_geom_angle
_geom_angle_site_symmetry_1
_geom_angle_site_symmetry_3
O2 Zn1 O6 171.26(14) . 3_545
O2 Zn1 O8 94.88(15) . 7_557
O6 Zn1 O8 89.82(14) 3_545 7_557
O2 Zn1 O1 93.02(14) . .
O6 Zn1 O1 94.67(13) 3_545 .
O8 Zn1 O1 85.90(15) 7_557 .
O2 Zn1 O6 90.73(13) . 7_557
O6 Zn1 O6 81.31(13) 3_545 7_557
O8 Zn1 O6 97.98(14) 7_557 7_557
O1 Zn1 O6 174.37(13) . 7_557
O2 Zn1 O9 89.70(18) . .
O6 Zn1 O9 86.60(17) 3_545 .
O8 Zn1 O9 171.41(19) 7_557 .
O1 Zn1 O9 86.61(18) . .
O6 Zn1 O9 89.21(17) 7_557 .
O2 Zn1 Zn2 71.95(11) . 7_557
O6 Zn1 Zn2 103.17(10) 3_545 7_557
O8 Zn1 Zn2 68.16(10) 7_557 7_557
O1 Zn1 Zn2 148.10(10) . 7_557
O6 Zn1 Zn2 37.44(9) 7_557 7_557
O9 Zn1 Zn2 120.28(16) . 7_557
O4 Zn2 O6 121.31(14) . .
O4 Zn2 O7 102.40(16) . .
O6 Zn2 O7 121.48(15) . .
O4 Zn2 O3 109.57(16) . 7_557
O6 Zn2 O3 98.08(15) . 7_557
O7 Zn2 O3 101.88(16) . 7_557
O4 Zn2 Zn1 162.55(11) . 7_557
O6 Zn2 Zn1 42.60(10) . 7_557
O7 Zn2 Zn1 86.43(11) . 7_557
O3 Zn2 Zn1 82.77(11) 7_557 7_557
C1 Si1 C8 108.8(3) . .
C1 Si1 C20 111.1(2) . .
C8 Si1 C20 109.4(2) . .
C1 Si1 C14 109.1(3) . .
C8 Si1 C14 110.6(3) . .
C20 Si1 C14 107.7(3) . .
C34 Si2 C34 109.7(4) 2_556 .
C34 Si2 C27 107.3(3) 2_556 2_556
C34 Si2 C27 112.0(3) . 2_556
C34 Si2 C27 112.0(3) 2_556 .
C34 Si2 C27 107.3(3) . .
C27 Si2 C27 108.4(3) 2_556 .
C7 O2 Zn1 135.2(3) . .
C7 O3 Zn2 122.6(3) . 7_557
C26 O4 Zn2 129.4(4) . .
Zn2 O6 Zn1 122.52(19) . 3_455
Zn2 O6 Zn1 99.96(14) . 7_557
Zn1 O6 Zn1 98.69(13) 3_455 7_557
C33 O7 Zn2 120.6(3) . .
C33 O8 Zn1 139.3(3) . 7_557
C6 C1 C2 116.7(5) . .
C6 C1 Si1 123.0(4) . .
C2 C1 Si1 120.1(5) . .
C3 C2 C1 122.4(6) . .
C3 C2 H2 118.8 . .
C1 C2 H2 118.8 . .
C2 C3 C4 119.4(5) . .
C2 C3 H3 120.3 . .
C4 C3 H3 120.3 . .
C5 C4 C3 119.5(5) . .
C5 C4 C7 121.0(5) . .
C3 C4 C7 119.4(5) . .
C4 C5 C6 119.9(5) . .
C4 C5 H5 120.1 . .
C6 C5 H5 120.1 . .
C1 C6 C5 122.1(5) . .
C1 C6 H6 118.9 . .
C5 C6 H6 118.9 . .
O3 C7 O2 126.5(5) . .
O3 C7 C4 116.8(4) . .
O2 C7 C4 116.6(5) . .
C13 C8 C9 116.4(5) . .
C13 C8 Si1 123.4(4) . .
C9 C8 Si1 120.2(4) . .
C10 C9 C8 121.5(6) . .
C10 C9 H9 119.2 . .
C8 C9 H9 119.2 . .
C11 C10 C9 121.0(6) . .
C11 C10 H10 119.5 . .
C9 C10 H10 119.5 . .
C10 C11 C12 119.2(6) . .
C10 C11 H11 120.4 . .
C12 C11 H11 120.4 . .
C13 C12 C11 119.4(7) . .
C13 C12 H12 120.3 . .
C11 C12 H12 120.3 . .
C12 C13 C8 122.5(6) . .
C12 C13 H13 118.8 . .
C8 C13 H13 118.8 . .
C19 C14 C15 113.6(8) . .
C19 C14 Si1 119.7(6) . .
C15 C14 Si1 126.0(6) . .
C16 C15 C14 125.2(9) . .
C16 C15 H15 117.4 . .
C14 C15 H15 117.4 . .
C17 C16 C15 119.5(10) . .
C17 C16 H16 120.2 . .
C15 C16 H16 120.2 . .
C16 C17 C18 118.0(11) . .
C16 C17 H17 121.0 . .
C18 C17 H17 121.0 . .
C19 C18 C17 120.7(11) . .
C19 C18 H18 119.6 . .
C17 C18 H18 119.6 . .
C14 C19 C18 121.9(10) . .
C14 C19 H19 119.1 . .
C18 C19 H19 119.1 . .
C25 C20 C21 117.3(5) . .
C25 C20 Si1 120.5(4) . .
C21 C20 Si1 122.1(4) . .
C20 C21 C22 121.9(5) . .
C20 C21 H21 119.0 . .
C22 C21 H21 119.0 . .
C23 C22 C21 119.3(5) . .
C23 C22 H22 120.4 . .
C21 C22 H22 120.4 . .
C22 C23 C24 119.9(5) . .
C22 C23 C26 120.9(5) . .
C24 C23 C26 119.2(5) . .
C23 C24 C25 120.6(5) . .
C23 C24 H24 119.7 . .
C25 C24 H24 119.7 . .
C24 C25 C20 121.0(5) . .
C24 C25 H25 119.5 . .
C20 C25 H25 119.5 . .
O5 C26 O4 124.5(5) . .
O5 C26 C23 121.1(4) . .
O4 C26 C23 114.4(4) . .
C32 C27 C28 115.9(5) . .
C32 C27 Si2 120.0(4) . .
C28 C27 Si2 123.7(4) . .
C29 C28 C27 122.1(5) . .
C29 C28 H28 119.0 . .
C27 C28 H28 119.0 . .
C30 C29 C28 121.3(5) . .
C30 C29 H29 119.4 . .
C28 C29 H29 119.4 . .
C29 C30 C31 118.4(5) . .
C29 C30 C33 122.3(5) . .
C31 C30 C33 119.3(5) . .
C32 C31 C30 120.0(5) . .
C32 C31 H31 120.0 . .
C30 C31 H31 120.0 . .
C31 C32 C27 122.2(6) . .
C31 C32 H32 118.9 . .
C27 C32 H32 118.9 . .
O8 C33 O7 124.3(5) . .
O8 C33 C30 118.3(4) . .
O7 C33 C30 117.3(5) . .
C39 C34 C35 116.3(7) . .
C39 C34 Si2 122.8(5) . .
C35 C34 Si2 120.4(6) . .
C36 C35 C34 124.1(9) . .
C36 C35 H35 117.9 . .
C34 C35 H35 117.9 . .
C37 C36 C35 118.5(9) . .
C37 C36 H36 120.8 . .
C35 C36 H36 120.8 . .
C36 C37 C38 121.1(9) . .
C36 C37 H37 119.5 . .
C38 C37 H37 119.5 . .
C37 C38 C39 119.0(10) . .
C37 C38 H38 120.5 . .
C39 C38 H38 120.5 . .
C34 C39 C38 121.0(8) . .
C34 C39 H39 119.5 . .
C38 C39 H39 119.5 . .
C40 O9 Zn1 131.0(8) . .
C42 N1 C40 108(2) . .
C42 N1 C41 116.7(19) . .
C40 N1 C41 135(2) . .
O9 C40 N1 105.0(16) . .
C43 N2 C44 118(2) . .
C43 N2 C45 102(2) . .
C44 N2 C45 129(2) . .
O10 C43 N2 145(2) . .
C46 N3 C47 133.6 . .
N3 C46 O11 131.2 . .
N3 C46 C48 59.5 . .
O11 C46 C48 98.5 . .
C50 C49 C54 120.0 . .
C49 C50 C51 120.0 . .
C52 C51 C50 120.0 . .
C51 C52 C53 120.0 . .
C52 C53 C54 120.0 . .
C53 C54 C49 120.0 . .

loop_
_geom_bond_atom_site_label_1
_geom_bond_atom_site_label_2
_geom_bond_distance
_geom_bond_site_symmetry_2
Zn1 O2 2.043(4) .
Zn1 O6 2.051(3) 3_545
Zn1 O8 2.082(4) 7_557
Zn1 O1 2.110(4) .
Zn1 O6 2.147(3) 7_557
Zn1 O9 2.191(6) .
Zn1 Zn2 3.1246(8) 7_557
Zn2 O4 1.923(3) .
Zn2 O6 1.929(3) .
Zn2 O7 1.944(4) .
Zn2 O3 1.994(4) 7_557
Zn2 Zn1 3.1246(8) 7_557
Si1 C1 1.870(6) .
Si1 C8 1.877(6) .
Si1 C20 1.880(5) .
Si1 C14 1.883(7) .
Si2 C34 1.864(6) 2_556
Si2 C34 1.864(6) .
Si2 C27 1.871(6) 2_556
Si2 C27 1.871(6) .
O2 C7 1.263(6) .
O3 C7 1.258(6) .
O3 Zn2 1.994(4) 7_557
O4 C26 1.282(6) .
O5 C26 1.236(6) .
O6 Zn1 2.051(3) 3_455
O6 Zn1 2.147(3) 7_557
O7 C33 1.274(6) .
O8 C33 1.261(6) .
O8 Zn1 2.082(4) 7_557
C1 C6 1.390(8) .
C1 C2 1.402(7) .
C2 C3 1.389(8) .
C2 H2 0.9500 .
C3 C4 1.399(8) .
C3 H3 0.9500 .
C4 C5 1.389(7) .
C4 C7 1.501(7) .
C5 C6 1.394(7) .
C5 H5 0.9500 .
C6 H6 0.9500 .
C8 C13 1.384(8) .
C8 C9 1.409(7) .
C9 C10 1.369(8) .
C9 H9 0.9500 .
C10 C11 1.352(10) .
C10 H10 0.9500 .
C11 C12 1.411(11) .
C11 H11 0.9500 .
C12 C13 1.366(10) .
C12 H12 0.9500 .
C13 H13 0.9500 .
C14 C19 1.379(11) .
C14 C15 1.385(10) .
C15 C16 1.351(13) .
C15 H15 0.9500 .
C16 C17 1.348(14) .
C16 H16 0.9500 .
C17 C18 1.383(15) .
C17 H17 0.9500 .
C18 C19 1.380(15) .
C18 H18 0.9500 .
C19 H19 0.9500 .
C20 C25 1.389(8) .
C20 C21 1.394(8) .
C21 C22 1.395(7) .
C21 H21 0.9500 .
C22 C23 1.372(7) .
C22 H22 0.9500 .
C23 C24 1.380(8) .
C23 C26 1.506(7) .
C24 C25 1.387(7) .
C24 H24 0.9500 .
C25 H25 0.9500 .
C27 C32 1.393(8) .
C27 C28 1.397(8) .
C28 C29 1.374(8) .
C28 H28 0.9500 .
C29 C30 1.368(7) .
C29 H29 0.9500 .
C30 C31 1.390(8) .
C30 C33 1.487(7) .
C31 C32 1.387(9) .
C31 H31 0.9500 .
C32 H32 0.9500 .
C34 C39 1.351(10) .
C34 C35 1.388(9) .
C35 C36 1.365(11) .
C35 H35 0.9500 .
C36 C37 1.326(15) .
C36 H36 0.9500 .
C37 C38 1.385(15) .
C37 H37 0.9500 .
C38 C39 1.408(10) .
C38 H38 0.9500 .
C39 H39 0.9500 .
O9 C40 1.25(2) .
N1 C42 1.13(2) .
N1 C40 1.38(2) .
N1 C41 1.47(3) .
O10 C43 0.835(18) .
N2 C43 1.47(3) .
N2 C44 1.58(3) .
N2 C45 1.61(6) .
O11 C46 1.3624 .
N3 C46 1.3065 .
N3 C47 1.3601 .
C46 C48 1.5563 .
C49 C50 1.3900 .
C49 C54 1.3900 .
C50 C51 1.3900 .
C51 C52 1.3900 .
C52 C53 1.3900 .
C53 C54 1.3900 .

loop_
_geom_torsion_atom_site_label_1
_geom_torsion_atom_site_label_2
_geom_torsion_atom_site_label_3
_geom_torsion_atom_site_label_4
_geom_torsion
_geom_torsion_site_symmetry_1
_geom_torsion_site_symmetry_4
O6 Zn1 O2 C7 -49.7(13) 3_545 .
O8 Zn1 O2 C7 72.7(5) 7_557 .
O1 Zn1 O2 C7 158.8(5) . .
O6 Zn1 O2 C7 -25.4(5) 7_557 .
O9 Zn1 O2 C7 -114.6(5) . .
Zn2 Zn1 O2 C7 7.5(5) 7_557 .
O6 Zn2 O4 C26 -34.4(5) . .
O7 Zn2 O4 C26 -173.9(4) . .
O3 Zn2 O4 C26 78.6(5) 7_557 .
Zn1 Zn2 O4 C26 -54.7(7) 7_557 .
O4 Zn2 O6 Zn1 -64.1(2) . 3_455
O7 Zn2 O6 Zn1 67.8(2) . 3_455
O3 Zn2 O6 Zn1 177.08(19) 7_557 3_455
Zn1 Zn2 O6 Zn1 107.1(2) 7_557 3_455
O4 Zn2 O6 Zn1 -171.17(15) . 7_557
O7 Zn2 O6 Zn1 -39.3(2) . 7_557
O3 Zn2 O6 Zn1 69.99(17) 7_557 7_557
O4 Zn2 O7 C33 157.2(4) . .
O6 Zn2 O7 C33 17.9(4) . .
O3 Zn2 O7 C33 -89.4(4) 7_557 .
Zn1 Zn2 O7 C33 -7.6(4) 7_557 .
C8 Si1 C1 C6 -107.1(5) . .
C20 Si1 C1 C6 13.5(6) . .
C14 Si1 C1 C6 132.1(5) . .
C8 Si1 C1 C2 68.3(6) . .
C20 Si1 C1 C2 -171.2(6) . .
C14 Si1 C1 C2 -52.5(6) . .
C6 C1 C2 C3 2.3(11) . .
Si1 C1 C2 C3 -173.3(6) . .
C1 C2 C3 C4 -2.1(12) . .
C2 C3 C4 C5 -0.2(10) . .
C2 C3 C4 C7 176.6(6) . .
C3 C4 C5 C6 2.1(9) . .
C7 C4 C5 C6 -174.6(5) . .
C2 C1 C6 C5 -0.4(9) . .
Si1 C1 C6 C5 175.2(5) . .
C4 C5 C6 C1 -1.8(9) . .
Zn2 O3 C7 O2 -7.1(8) 7_557 .
Zn2 O3 C7 C4 170.5(4) 7_557 .
Zn1 O2 C7 O3 -3.7(9) . .
Zn1 O2 C7 C4 178.8(4) . .
C5 C4 C7 O3 -14.9(8) . .
C3 C4 C7 O3 168.4(6) . .
C5 C4 C7 O2 162.9(5) . .
C3 C4 C7 O2 -13.8(8) . .
C1 Si1 C8 C13 -17.6(6) . .
C20 Si1 C8 C13 -139.2(6) . .
C14 Si1 C8 C13 102.3(6) . .
C1 Si1 C8 C9 165.1(5) . .
C20 Si1 C8 C9 43.5(5) . .
C14 Si1 C8 C9 -75.0(5) . .
C13 C8 C9 C10 -1.5(9) . .
Si1 C8 C9 C10 175.9(5) . .
C8 C9 C10 C11 0.1(11) . .
C9 C10 C11 C12 0.7(12) . .
C10 C11 C12 C13 0.0(14) . .
C11 C12 C13 C8 -1.5(14) . .
C9 C8 C13 C12 2.2(11) . .
Si1 C8 C13 C12 -175.2(7) . .
C1 Si1 C14 C19 170.7(7) . .
C8 Si1 C14 C19 51.0(8) . .
C20 Si1 C14 C19 -68.6(8) . .
C1 Si1 C14 C15 -19.6(8) . .
C8 Si1 C14 C15 -139.3(7) . .
C20 Si1 C14 C15 101.2(7) . .
C19 C14 C15 C16 -10.1(15) . .
Si1 C14 C15 C16 179.7(9) . .
C14 C15 C16 C17 8.1(19) . .
C15 C16 C17 C18 2(2) . .
C16 C17 C18 C19 -8(2) . .
C15 C14 C19 C18 2.8(17) . .
Si1 C14 C19 C18 173.7(11) . .
C17 C18 C19 C14 6(2) . .
C1 Si1 C20 C25 89.4(5) . .
C8 Si1 C20 C25 -150.4(4) . .
C14 Si1 C20 C25 -30.1(5) . .
C1 Si1 C20 C21 -88.0(5) . .
C8 Si1 C20 C21 32.2(5) . .
C14 Si1 C20 C21 152.5(4) . .
C25 C20 C21 C22 0.6(8) . .
Si1 C20 C21 C22 178.1(4) . .
C20 C21 C22 C23 -3.0(8) . .
C21 C22 C23 C24 3.0(8) . .
C21 C22 C23 C26 -174.8(5) . .
C22 C23 C24 C25 -0.7(8) . .
C26 C23 C24 C25 177.1(5) . .
C23 C24 C25 C20 -1.7(8) . .
C21 C20 C25 C24 1.7(8) . .
Si1 C20 C25 C24 -175.8(4) . .
Zn2 O4 C26 O5 36.1(8) . .
Zn2 O4 C26 C23 -142.8(4) . .
C22 C23 C26 O5 -25.2(8) . .
C24 C23 C26 O5 157.0(5) . .
C22 C23 C26 O4 153.8(5) . .
C24 C23 C26 O4 -24.0(7) . .
C34 Si2 C27 C32 153.9(5) 2_556 .
C34 Si2 C27 C32 -85.6(6) . .
C27 Si2 C27 C32 35.6(5) 2_556 .
C34 Si2 C27 C28 -34.2(6) 2_556 .
C34 Si2 C27 C28 86.3(6) . .
C27 Si2 C27 C28 -152.5(6) 2_556 .
C32 C27 C28 C29 -1.1(9) . .
Si2 C27 C28 C29 -173.2(5) . .
C27 C28 C29 C30 -0.6(9) . .
C28 C29 C30 C31 1.7(9) . .
C28 C29 C30 C33 -179.8(5) . .
C29 C30 C31 C32 -1.1(10) . .
C33 C30 C31 C32 -179.6(6) . .
C30 C31 C32 C27 -0.6(12) . .
C28 C27 C32 C31 1.7(10) . .
Si2 C27 C32 C31 174.2(6) . .
Zn1 O8 C33 O7 9.5(9) 7_557 .
Zn1 O8 C33 C30 -171.9(4) 7_557 .
Zn2 O7 C33 O8 3.5(7) . .
Zn2 O7 C33 C30 -175.1(3) . .
C29 C30 C33 O8 -2.3(8) . .
C31 C30 C33 O8 176.1(6) . .
C29 C30 C33 O7 176.3(5) . .
C31 C30 C33 O7 -5.2(8) . .
C34 Si2 C34 C39 -152.1(7) 2_556 .
C27 Si2 C34 C39 -33.0(7) 2_556 .
C27 Si2 C34 C39 85.9(6) . .
C34 Si2 C34 C35 36.5(6) 2_556 .
C27 Si2 C34 C35 155.6(6) 2_556 .
C27 Si2 C34 C35 -85.5(6) . .
C39 C34 C35 C36 0.6(13) . .
Si2 C34 C35 C36 172.5(9) . .
C34 C35 C36 C37 -0.8(18) . .
C35 C36 C37 C38 1.3(19) . .
C36 C37 C38 C39 -1.5(18) . .
C35 C34 C39 C38 -0.7(11) . .
Si2 C34 C39 C38 -172.4(7) . .
C37 C38 C39 C34 1.2(14) . .
O2 Zn1 O9 C40 -42.5(19) . .
O6 Zn1 O9 C40 145.4(19) 3_545 .
O8 Zn1 O9 C40 80(2) 7_557 .
O1 Zn1 O9 C40 50.5(19) . .
O6 Zn1 O9 C40 -133.3(19) 7_557 .
Zn2 Zn1 O9 C40 -111.3(18) 7_557 .
Zn1 O9 C40 N1 173.0(9) . .
C42 N1 C40 O9 98(3) . .
C41 N1 C40 O9 -96(3) . .
C44 N2 C43 O10 -169(6) . .
C45 N2 C43 O10 43(7) . .
C47 N3 C46 O11 -4.5 . .
C47 N3 C46 C48 -77.9 . .
C54 C49 C50 C51 0.0 . .
C49 C50 C51 C52 0.0 . .
C50 C51 C52 C53 0.0 . .
C51 C52 C53 C54 0.0 . .
C52 C53 C54 C49 0.0 . .
C50 C49 C54 C53 0.0 . .
